data_4503219
loop_
_publ_author_name
'Yue, Chengyang'
'Jiang, Feilong'
'Xu, Ying'
'Yuan, Daqiang'
'Chen, Lian'
'Yan, Chunfeng'
'Hong, Maochun'

_publ_section_title
;
 The Aggregations and Strong Emissions of d8 and d10
 Metal--8-Hydroxyquinaldine Complexes
;
_journal_coden_ASTM CGDEFU
_journal_issue 8
_journal_name_full 'Crystal Growth & Design'
_journal_page_first 2721
_journal_page_last 2728
_journal_paper_doi 10.1021/cg700785h
_journal_volume 8
_journal_year 2008
_chemical_formula_moiety '2(C10 H10 N O), Cl4 Pd, 2(H2 O)'
_chemical_formula_sum 'C20 H24 Cl4 N2 O4 Pd'
_chemical_formula_weight 604.61
_space_group_IT_number 2
_symmetry_cell_setting triclinic
_symmetry_space_group_name_Hall '-P 1'
_symmetry_space_group_name_H-M 'P -1'
_atom_sites_solution_hydrogens geom
_atom_sites_solution_primary direct
_atom_sites_solution_secondary difmap
_audit_creation_method SHELXL-97
_cell_angle_alpha 87.805(10)
_cell_angle_beta 88.231(8)
_cell_angle_gamma 89.157(9)
_cell_formula_units_Z 1
_cell_length_a 7.0330(6)
_cell_length_b 8.1804(8)
_cell_length_c 10.1362(10)
_cell_measurement_reflns_used 1511
_cell_measurement_temperature 293(2)
_cell_measurement_theta_max 27.4835
_cell_measurement_theta_min 3.1436
_cell_volume 582.40(10)
_computing_cell_refinement 'CrystalClear (Rigaku Corp., 2000)'
_computing_data_collection 'CrystalClear (Rigaku Corp., 2000)'
_computing_data_reduction 'CrystalClear (Rigaku Corp., 2000)'
_computing_structure_refinement 'SHELXL-97 (Sheldrick, 1997)'
_computing_structure_solution 'SHELXS-97 (Sheldrick, 1990)'
_diffrn_ambient_temperature 293(2)
_diffrn_measured_fraction_theta_full 0.984
_diffrn_measured_fraction_theta_max 0.984
_diffrn_measurement_device_type
;
Mercury70 (2x2 bin mode)
;
_diffrn_measurement_method CCD_Profile_fitting
_diffrn_radiation_monochromator graphite
_diffrn_radiation_source 'fine-focus sealed tube'
_diffrn_radiation_type MoK\a
_diffrn_radiation_wavelength 0.71073
_diffrn_reflns_av_R_equivalents 0.0184
_diffrn_reflns_av_sigmaI/netI 0.0319
_diffrn_reflns_limit_h_max 9
_diffrn_reflns_limit_h_min -9
_diffrn_reflns_limit_k_max 10
_diffrn_reflns_limit_k_min -9
_diffrn_reflns_limit_l_max 13
_diffrn_reflns_limit_l_min -11
_diffrn_reflns_number 4536
_diffrn_reflns_theta_full 27.48
_diffrn_reflns_theta_max 27.48
_diffrn_reflns_theta_min 3.14
_exptl_absorpt_coefficient_mu 1.285
_exptl_absorpt_correction_T_max 0.9385
_exptl_absorpt_correction_T_min 0.6618
_exptl_absorpt_correction_type multi-scan
_exptl_absorpt_process_details 'CrystalClear (Rigaku Corp., 2000)'
_exptl_crystal_colour Orange
_exptl_crystal_density_diffrn 1.724
_exptl_crystal_density_method 'not measured'
_exptl_crystal_description Prism
_exptl_crystal_F_000 304
_exptl_crystal_size_max 0.35
_exptl_crystal_size_mid 0.10
_exptl_crystal_size_min 0.05
_refine_diff_density_max 0.363
_refine_diff_density_min -0.460
_refine_diff_density_rms 0.068
_refine_ls_extinction_method none
_refine_ls_goodness_of_fit_ref 1.087
_refine_ls_hydrogen_treatment constr
_refine_ls_matrix_type full
_refine_ls_number_parameters 146
_refine_ls_number_reflns 2622
_refine_ls_number_restraints 0
_refine_ls_restrained_S_all 1.087
_refine_ls_R_factor_all 0.0365
_refine_ls_R_factor_gt 0.0306
_refine_ls_shift/su_max 0.000
_refine_ls_shift/su_mean 0.000
_refine_ls_structure_factor_coef Fsqd
_refine_ls_weighting_details 'calc w=1/[\s^2^(Fo^2^)+(0.0209P)^2^+0.3210P] where P=(Fo^2^+2Fc^2^)/3'
_refine_ls_weighting_scheme calc
_refine_ls_wR_factor_gt 0.0610
_refine_ls_wR_factor_ref 0.0641
_reflns_number_gt 2368
_reflns_number_total 2622
_reflns_threshold_expression >2sigma(I)
_cod_data_source_file cg700785h-file004.cif
_cod_data_source_block e:\crystal\yy-36\6
_cod_depositor_comments
;
The following automatic conversions were performed:

'_symmetry_cell_setting' value 'Triclinic' changed to 'triclinic'
according to /home/saulius/struct/CIF-dictionaries/cif_core.dic
dictionary named 'cif_core.dic' version 2.4.1 from
2010-06-29.

'_exptl_absorpt_correction_type' value 'Multi-scan'
changed to 'multi-scan' according to
/home/saulius/struct/CIF-dictionaries/cif_core.dic dictionary named
'cif_core.dic' version 2.4.1 from 2010-06-29.

Automatic conversion script
Id: cif_fix_values 1715 2011-07-08 13:25:40Z adriana 
;
_cod_original_cell_volume 582.40(9)
_cod_original_sg_symbol_H-M P-1
_cod_database_code 4503219

loop_
_symmetry_equiv_pos_as_xyz
'x, y, z'
'-x, -y, -z'

loop_
_atom_site_label
_atom_site_type_symbol
_atom_site_fract_x
_atom_site_fract_y
_atom_site_fract_z
_atom_site_U_iso_or_equiv
_atom_site_adp_type
_atom_site_occupancy
_atom_site_symmetry_multiplicity
_atom_site_calc_flag
_atom_site_refinement_flags
Pd1 Pd 0.5000 0.5000 0.0000 0.03212(9) Uani 1 2 d S
Cl1 Cl 0.77632(10) 0.34411(8) -0.00022(7) 0.04504(18) Uani 1 1 d .
O1 O 1.0190(3) 0.4415(2) 0.25479(19) 0.0427(4) Uani 1 1 d .
N1 N 0.7919(3) 0.8584(2) 0.6262(2) 0.0326(5) Uani 1 1 d .
H1 H 0.8283 0.7607 0.6487 0.039 Uiso 1 1 calc R
C1 C 0.7478(4) 0.9609(3) 0.7218(3) 0.0371(6) Uani 1 1 d .
Cl2 Cl 0.48652(11) 0.48757(8) 0.22781(6) 0.04408(17) Uani 1 1 d .
H1A H 1.1069 0.4822 0.2068 0.089(14) Uiso 1 1 d R
H1B H 0.9354 0.4059 0.1903 0.117(17) Uiso 1 1 d R
O2 O 0.8816(3) 0.6337(2) 0.44934(18) 0.0467(5) Uani 1 1 d .
H2A H 0.9146 0.5752 0.3886 0.056 Uiso 1 1 calc R
C2 C 0.6928(4) 1.1212(3) 0.6855(3) 0.0436(7) Uani 1 1 d .
H2 H 0.6618 1.1949 0.7507 0.052 Uiso 1 1 calc R
C3 C 0.6843(4) 1.1701(3) 0.5568(3) 0.0425(7) Uani 1 1 d .
H3 H 0.6488 1.2774 0.5348 0.051 Uiso 1 1 calc R
C4 C 0.7285(3) 1.0607(3) 0.4552(3) 0.0345(6) Uani 1 1 d .
C5 C 0.7204(4) 1.1014(3) 0.3202(3) 0.0431(7) Uani 1 1 d .
H5 H 0.6856 1.2069 0.2920 0.052 Uiso 1 1 calc R
C6 C 0.7637(4) 0.9862(4) 0.2298(3) 0.0470(7) Uani 1 1 d .
H6 H 0.7571 1.0144 0.1403 0.056 Uiso 1 1 calc R
C7 C 0.8179(4) 0.8259(3) 0.2684(3) 0.0424(6) Uani 1 1 d .
H7 H 0.8462 0.7496 0.2048 0.051 Uiso 1 1 calc R
C8 C 0.8292(4) 0.7819(3) 0.4000(2) 0.0338(5) Uani 1 1 d .
C9 C 0.7829(3) 0.8994(3) 0.4939(2) 0.0299(5) Uani 1 1 d .
C10 C 0.7581(5) 0.9012(4) 0.8613(3) 0.0524(8) Uani 1 1 d .
H10A H 0.6445 0.8426 0.8862 0.079 Uiso 1 1 calc R
H10B H 0.7697 0.9926 0.9170 0.079 Uiso 1 1 calc R
H10C H 0.8666 0.8298 0.8710 0.079 Uiso 1 1 calc R

loop_
_atom_site_aniso_label
_atom_site_aniso_U_11
_atom_site_aniso_U_22
_atom_site_aniso_U_33
_atom_site_aniso_U_23
_atom_site_aniso_U_13
_atom_site_aniso_U_12
Pd1 0.04044(17) 0.02474(14) 0.03116(16) -0.00035(10) -0.00352(12) 0.00341(11)
Cl1 0.0485(4) 0.0472(4) 0.0389(4) 0.0011(3) -0.0037(3) 0.0157(3)
O1 0.0541(12) 0.0417(10) 0.0320(10) -0.0034(8) 0.0042(10) 0.0023(9)
N1 0.0352(11) 0.0284(10) 0.0341(12) -0.0026(9) -0.0015(9) 0.0049(8)
C1 0.0362(14) 0.0363(13) 0.0398(15) -0.0127(11) -0.0024(11) 0.0009(11)
Cl2 0.0617(5) 0.0385(3) 0.0318(3) -0.0017(3) -0.0048(3) 0.0126(3)
O2 0.0744(14) 0.0366(10) 0.0287(10) -0.0033(8) -0.0028(10) 0.0235(9)
C2 0.0432(16) 0.0324(13) 0.0561(19) -0.0167(13) -0.0029(14) 0.0037(11)
C3 0.0362(15) 0.0271(12) 0.065(2) -0.0053(12) -0.0070(13) 0.0035(10)
C4 0.0253(12) 0.0312(12) 0.0468(16) 0.0035(11) -0.0038(11) 0.0017(10)
C5 0.0362(15) 0.0388(14) 0.0534(18) 0.0138(13) -0.0050(13) 0.0009(11)
C6 0.0477(17) 0.0573(18) 0.0347(15) 0.0142(13) -0.0053(13) 0.0039(13)
C7 0.0449(16) 0.0514(16) 0.0307(14) -0.0008(12) -0.0021(12) 0.0094(13)
C8 0.0348(14) 0.0343(13) 0.0317(13) 0.0009(10) -0.0015(11) 0.0091(10)
C9 0.0248(12) 0.0330(12) 0.0317(13) 0.0005(10) -0.0022(10) 0.0027(9)
C10 0.068(2) 0.0539(18) 0.0357(16) -0.0128(13) 0.0010(15) 0.0036(15)

loop_
_atom_type_symbol
_atom_type_description
_atom_type_scat_dispersion_real
_atom_type_scat_dispersion_imag
_atom_type_scat_source
C C 0.0033 0.0016 'International Tables Vol C Tables 4.2.6.8 and 6.1.1.4'
H H 0.0000 0.0000 'International Tables Vol C Tables 4.2.6.8 and 6.1.1.4'
Cl Cl 0.1484 0.1585 'International Tables Vol C Tables 4.2.6.8 and 6.1.1.4'
N N 0.0061 0.0033 'International Tables Vol C Tables 4.2.6.8 and 6.1.1.4'
O O 0.0106 0.0060 'International Tables Vol C Tables 4.2.6.8 and 6.1.1.4'
Pd Pd -0.9988 1.0072 'International Tables Vol C Tables 4.2.6.8 and 6.1.1.4'

loop_
_geom_angle_atom_site_label_1
_geom_angle_atom_site_label_2
_geom_angle_atom_site_label_3
_geom_angle
_geom_angle_site_symmetry_1
_geom_angle_site_symmetry_3
Cl2 Pd1 Cl2 180.0 . 2_665
Cl2 Pd1 Cl1 90.38(3) . .
Cl2 Pd1 Cl1 89.62(3) 2_665 .
Cl2 Pd1 Cl1 89.62(3) . 2_665
Cl2 Pd1 Cl1 90.38(3) 2_665 2_665
Cl1 Pd1 Cl1 180.0 . 2_665
H1A O1 H1B 101.2 . .
C1 N1 C9 123.9(2) . .
C1 N1 H1 118.1 . .
C9 N1 H1 118.1 . .
N1 C1 C2 118.2(3) . .
N1 C1 C10 119.0(2) . .
C2 C1 C10 122.8(2) . .
C8 O2 H2A 109.5 . .
C3 C2 C1 120.7(2) . .
C3 C2 H2 119.6 . .
C1 C2 H2 119.6 . .
C2 C3 C4 121.1(2) . .
C2 C3 H3 119.5 . .
C4 C3 H3 119.5 . .
C5 C4 C9 118.3(2) . .
C5 C4 C3 124.4(2) . .
C9 C4 C3 117.3(2) . .
C6 C5 C4 119.9(2) . .
C6 C5 H5 120.0 . .
C4 C5 H5 120.0 . .
C5 C6 C7 121.7(3) . .
C5 C6 H6 119.1 . .
C7 C6 H6 119.1 . .
C8 C7 C6 120.1(3) . .
C8 C7 H7 120.0 . .
C6 C7 H7 120.0 . .
O2 C8 C7 125.7(2) . .
O2 C8 C9 115.6(2) . .
C7 C8 C9 118.6(2) . .
N1 C9 C8 119.9(2) . .
N1 C9 C4 118.8(2) . .
C8 C9 C4 121.4(2) . .
C1 C10 H10A 109.5 . .
C1 C10 H10B 109.5 . .
H10A C10 H10B 109.5 . .
C1 C10 H10C 109.5 . .
H10A C10 H10C 109.5 . .
H10B C10 H10C 109.5 . .

loop_
_geom_bond_atom_site_label_1
_geom_bond_atom_site_label_2
_geom_bond_distance
_geom_bond_site_symmetry_2
Pd1 Cl2 2.3066(7) .
Pd1 Cl2 2.3066(7) 2_665
Pd1 Cl1 2.3086(7) .
Pd1 Cl1 2.3086(7) 2_665
O1 H1A 0.8399 .
O1 H1B 0.9493 .
N1 C1 1.332(3) .
N1 C9 1.373(3) .
N1 H1 0.8600 .
C1 C2 1.401(4) .
C1 C10 1.482(4) .
O2 C8 1.345(3) .
O2 H2A 0.8200 .
C2 C3 1.353(4) .
C2 H2 0.9300 .
C3 C4 1.415(4) .
C3 H3 0.9300 .
C4 C5 1.399(4) .
C4 C9 1.413(3) .
C5 C6 1.364(4) .
C5 H5 0.9300 .
C6 C7 1.404(4) .
C6 H6 0.9300 .
C7 C8 1.372(4) .
C7 H7 0.9300 .
C8 C9 1.406(3) .
C10 H10A 0.9600 .
C10 H10B 0.9600 .
C10 H10C 0.9600 .
